data_4519242
loop_
_publ_author_name
'Han, Xiao-Qing'
'Wang, Lei'
'Yang, Ping'
'Liu, Jing-Yuan'
'Xu, Wei-Yan'
'Zheng, Chao'
'Liang, Ren-Xiao'
'You, Shu-Li'
'Zhang, Junliang'
'Jia, Yi-Xia'

_publ_section_title
;
 Enantioselective Dearomative Mizoroki--Heck Reaction of Naphthalenes
;
_journal_name_full 'ACS Catalysis'
_journal_page_first 655
_journal_page_last 661
_journal_paper_doi 10.1021/acscatal.1c05008
_journal_year 2021
_chemical_absolute_configuration ad
_chemical_formula_moiety 'C19 H19 N O'
_chemical_formula_sum 'C19 H19 N O'
_chemical_formula_weight 277.35
_space_group_crystal_system monoclinic
_space_group_IT_number 4
_space_group_name_Hall 'P 2yb'
_space_group_name_H-M_alt 'P 1 21 1'
_atom_sites_solution_hydrogens geom
_atom_sites_solution_primary dual
_audit_creation_date 2020-10-29
_audit_creation_method
;
Olex2 1.2
(compiled 2018.05.29 svn.r3508 for OlexSys, GUI svn.r5506)
;
_cell_angle_alpha 90
_cell_angle_beta 91.807(9)
_cell_angle_gamma 90
_cell_formula_units_Z 4
_cell_length_a 11.8561(10)
_cell_length_b 10.1465(8)
_cell_length_c 12.2213(11)
_cell_measurement_reflns_used 9965
_cell_measurement_temperature 170(2)
_cell_measurement_theta_max 68.33
_cell_measurement_theta_min 3.62
_cell_volume 1469.5(2)
_computing_cell_refinement 'SAINT V8.40B (Bruker Nano, Inc., 2019)'
_computing_data_collection 'Bruker Instrument Service vV6.2.14'
_computing_data_reduction 'SAINT V8.40B (Bruker Nano, Inc., 2019)'
_computing_molecular_graphics 'Olex2 (Dolomanov et al., 2009)'
_computing_publication_material 'Olex2 (Dolomanov et al., 2009)'
_computing_structure_refinement 'ShelXL (Sheldrick, 2015)'
_computing_structure_solution 'ShelXT (Sheldrick, 2015)'
_diffrn_ambient_temperature 170.0
_diffrn_measured_fraction_theta_full 0.996
_diffrn_measured_fraction_theta_max 0.993
_diffrn_measurement_device_type 'zju Bruker D8 Venture Ims3.0'
_diffrn_measurement_method '\f and \w scans'
_diffrn_radiation_type CuK\a
_diffrn_radiation_wavelength 1.54178
_diffrn_reflns_av_R_equivalents 0.0225
_diffrn_reflns_av_unetI/netI 0.0194
_diffrn_reflns_Laue_measured_fraction_full 0.996
_diffrn_reflns_Laue_measured_fraction_max 0.993
_diffrn_reflns_limit_h_max 14
_diffrn_reflns_limit_h_min -14
_diffrn_reflns_limit_k_max 12
_diffrn_reflns_limit_k_min -12
_diffrn_reflns_limit_l_max 14
_diffrn_reflns_limit_l_min -14
_diffrn_reflns_number 21445
_diffrn_reflns_point_group_measured_fraction_full 0.994
_diffrn_reflns_point_group_measured_fraction_max 0.990
_diffrn_reflns_theta_full 67.679
_diffrn_reflns_theta_max 68.458
_diffrn_reflns_theta_min 3.618
_diffrn_standards_number 0
_exptl_absorpt_coefficient_mu 0.598
_exptl_absorpt_correction_T_max 0.7531
_exptl_absorpt_correction_T_min 0.6756
_exptl_absorpt_correction_type multi-scan
_exptl_absorpt_process_details
;
SADABS-2016/2 (Bruker,2016/2) was used for absorption correction.
wR2(int) was 0.1069 before and 0.0345 after correction.
The Ratio of minimum to maximum transmission is 0.8971.
The \l/2 correction factor is Not present.
;
_exptl_crystal_colour colourless
_exptl_crystal_colour_primary colourless
_exptl_crystal_density_diffrn 1.254
_exptl_crystal_description block
_exptl_crystal_F_000 592
_exptl_crystal_size_max 0.46
_exptl_crystal_size_mid 0.35
_exptl_crystal_size_min 0.24
_refine_diff_density_max 0.180
_refine_diff_density_min -0.219
_refine_diff_density_rms 0.061
_refine_ls_abs_structure_details
;
 Flack x determined using 2467 quotients [(I+)-(I-)]/[(I+)+(I-)]
 (Parsons, Flack and Wagner, Acta Cryst. B69 (2013) 249-259).
;
_refine_ls_abs_structure_Flack 0.07(4)
_refine_ls_extinction_method none
_refine_ls_goodness_of_fit_ref 1.038
_refine_ls_hydrogen_treatment constr
_refine_ls_matrix_type full
_refine_ls_number_parameters 383
_refine_ls_number_reflns 5358
_refine_ls_number_restraints 1
_refine_ls_restrained_S_all 1.038
_refine_ls_R_factor_all 0.0285
_refine_ls_R_factor_gt 0.0283
_refine_ls_shift/su_max 0.001
_refine_ls_shift/su_mean 0.000
_refine_ls_structure_factor_coef Fsqd
_refine_ls_weighting_details 'w=1/[\s^2^(Fo^2^)+(0.0456P)^2^+0.1900P] where P=(Fo^2^+2Fc^2^)/3'
_refine_ls_weighting_scheme calc
_refine_ls_wR_factor_gt 0.0721
_refine_ls_wR_factor_ref 0.0722
_reflns_Friedel_coverage 0.878
_reflns_Friedel_fraction_full 0.991
_reflns_Friedel_fraction_max 0.986
_reflns_number_gt 5338
_reflns_number_total 5358
_reflns_threshold_expression 'I > 2\s(I)'
_cod_data_source_file cs1c05008_si_004.cif
_cod_data_source_block cu_201028_hxq_t1_0m
_cod_database_code 4519242
_shelx_shelxl_version_number 2018/3
_shelx_space_group_comment
;
The symmetry employed for this shelxl refinement is uniquely defined
by the following loop, which should always be used as a source of
symmetry information in preference to the above space-group names.
They are only intended as comments.
;
_shelx_estimated_absorpt_t_max 0.870
_shelx_estimated_absorpt_t_min 0.770
_olex2_refinement_description
;
1. Fixed Uiso
 At 1.2 times of:
  All C(H) groups, All C(H,H) groups
 At 1.5 times of:
  All C(H,H,H) groups
2.a Ternary CH refined with riding coordinates:
 C11(H11), C30(H30)
2.b Secondary CH2 refined with riding coordinates:
 C9(H9A,H9B), C10(H10A,H10B), C28(H28A,H28B), C29(H29A,H29B)
2.c Aromatic/amide H refined with riding coordinates:
 C1(H1), C2(H2), C3(H3), C4(H4), C14(H14), C15(H15), C16(H16), C17(H17),
 C20(H20), C21(H21), C22(H22), C23(H23), C33(H33), C34(H34), C35(H35), C36(H36)
2.d Idealised Me refined as rotating group:
 C18(H18A,H18B,H18C), C19(H19A,H19B,H19C), C37(H37A,H37B,H37C), C38(H38A,H38B,
 H38C)
;
_olex2_submission_special_instructions 'No special instructions were received'

loop_
_space_group_symop_operation_xyz
'x, y, z'
'-x, y+1/2, -z'

loop_
_atom_site_label
_atom_site_type_symbol
_atom_site_fract_x
_atom_site_fract_y
_atom_site_fract_z
_atom_site_U_iso_or_equiv
_atom_site_adp_type
_atom_site_occupancy
_atom_site_site_symmetry_order
_atom_site_calc_flag
_atom_site_refinement_flags_posn
_atom_site_refinement_flags_adp
_atom_site_refinement_flags_occupancy
_atom_site_disorder_assembly
_atom_site_disorder_group
O1 O 0.36439(11) 0.56680(16) 0.65582(11) 0.0405(3) Uani 1 1 d . . . . .
N1 N 0.17174(12) 0.57152(15) 0.65435(11) 0.0277(3) Uani 1 1 d . . . . .
C1 C -0.03142(15) 0.61192(19) 0.60171(15) 0.0326(4) Uani 1 1 d . . . . .
H1 H -0.060839 0.569236 0.663843 0.039 Uiso 1 1 calc R . . . .
C2 C -0.10190(16) 0.6692(2) 0.52144(17) 0.0381(4) Uani 1 1 d . . . . .
H2 H -0.181331 0.665041 0.528939 0.046 Uiso 1 1 calc R . . . .
C3 C -0.05917(18) 0.7316(2) 0.43150(17) 0.0408(5) Uani 1 1 d . . . . .
H3 H -0.109271 0.770380 0.378504 0.049 Uiso 1 1 calc R . . . .
C4 C 0.05663(17) 0.73835(19) 0.41777(15) 0.0336(4) Uani 1 1 d . . . . .
H4 H 0.086104 0.781107 0.355701 0.040 Uiso 1 1 calc R . . . .
C5 C 0.12828(14) 0.68171(17) 0.49603(14) 0.0257(3) Uani 1 1 d . . . . .
C6 C 0.08347(14) 0.62039(17) 0.58629(14) 0.0264(3) Uani 1 1 d . . . . .
C7 C 0.27444(14) 0.59851(18) 0.61252(13) 0.0280(4) Uani 1 1 d . . . . .
C8 C 0.25594(14) 0.67471(17) 0.50412(14) 0.0255(3) Uani 1 1 d . . . . .
C9 C 0.30776(16) 0.81368(19) 0.51417(16) 0.0335(4) Uani 1 1 d . . . . .
H9A H 0.279534 0.868778 0.452307 0.040 Uiso 1 1 calc R . . . .
H9B H 0.283675 0.855137 0.582943 0.040 Uiso 1 1 calc R . . . .
C10 C 0.43569(16) 0.80852(19) 0.51389(15) 0.0336(4) Uani 1 1 d . . . . .
H10A H 0.463751 0.752926 0.575505 0.040 Uiso 1 1 calc R . . . .
H10B H 0.466290 0.898479 0.525027 0.040 Uiso 1 1 calc R . . . .
C11 C 0.47797(14) 0.75307(17) 0.40713(14) 0.0262(3) Uani 1 1 d . . . . .
H11 H 0.468948 0.823995 0.350718 0.031 Uiso 1 1 calc R . . . .
C12 C 0.40950(13) 0.63495(16) 0.36600(13) 0.0237(3) Uani 1 1 d . . . . .
C13 C 0.30748(13) 0.59748(16) 0.41091(13) 0.0231(3) Uani 1 1 d . . . . .
C14 C 0.25014(15) 0.48622(18) 0.37036(15) 0.0300(4) Uani 1 1 d . . . . .
H14 H 0.181758 0.459770 0.402377 0.036 Uiso 1 1 calc R . . . .
C15 C 0.29170(17) 0.41433(18) 0.28437(17) 0.0360(4) Uani 1 1 d . . . . .
H15 H 0.252532 0.338447 0.258058 0.043 Uiso 1 1 calc R . . . .
C16 C 0.39013(17) 0.45335(19) 0.23711(15) 0.0358(4) Uani 1 1 d . . . . .
H16 H 0.418263 0.405731 0.176851 0.043 Uiso 1 1 calc R . . . .
C17 C 0.44781(16) 0.56200(19) 0.27766(15) 0.0307(4) Uani 1 1 d . . . . .
H17 H 0.515679 0.587944 0.244411 0.037 Uiso 1 1 calc R . . . .
C18 C 0.15870(17) 0.5077(2) 0.75941(15) 0.0358(4) Uani 1 1 d . . . . .
H18A H 0.210953 0.433077 0.766041 0.054 Uiso 1 1 calc GR . . . .
H18B H 0.081016 0.475922 0.764835 0.054 Uiso 1 1 calc GR . . . .
H18C H 0.175315 0.570956 0.818329 0.054 Uiso 1 1 calc GR . . . .
C19 C 0.60388(16) 0.7230(2) 0.4193(2) 0.0431(5) Uani 1 1 d . . . . .
H19A H 0.615173 0.644971 0.465661 0.065 Uiso 1 1 calc GR . . . .
H19B H 0.642988 0.798475 0.453188 0.065 Uiso 1 1 calc GR . . . .
H19C H 0.634324 0.706252 0.347027 0.065 Uiso 1 1 calc GR . . . .
O2 O 0.14267(11) 0.97718(15) 0.17326(11) 0.0364(3) Uani 1 1 d . . . . .
N2 N 0.33530(12) 0.95865(14) 0.17809(11) 0.0247(3) Uani 1 1 d . . . . .
C20 C 0.53282(14) 0.88775(18) 0.14234(14) 0.0266(3) Uani 1 1 d . . . . .
H20 H 0.567586 0.948454 0.192039 0.032 Uiso 1 1 calc R . . . .
C21 C 0.59609(15) 0.7997(2) 0.08203(15) 0.0313(4) Uani 1 1 d . . . . .
H21 H 0.675985 0.800161 0.090834 0.038 Uiso 1 1 calc R . . . .
C22 C 0.54500(16) 0.7113(2) 0.00931(15) 0.0330(4) Uani 1 1 d . . . . .
H22 H 0.590170 0.652181 -0.030686 0.040 Uiso 1 1 calc R . . . .
C23 C 0.42808(15) 0.70865(18) -0.00548(14) 0.0294(4) Uani 1 1 d . . . . .
H23 H 0.392975 0.648469 -0.055421 0.035 Uiso 1 1 calc R . . . .
C24 C 0.36421(13) 0.79521(17) 0.05388(13) 0.0235(3) Uani 1 1 d . . . . .
C25 C 0.41715(14) 0.88253(16) 0.12642(13) 0.0226(3) Uani 1 1 d . . . . .
C26 C 0.22871(14) 0.92501(17) 0.14188(13) 0.0255(3) Uani 1 1 d . . . . .
C27 C 0.23743(13) 0.81155(17) 0.05817(13) 0.0239(3) Uani 1 1 d . . . . .
C28 C 0.18270(15) 0.68653(19) 0.10484(16) 0.0324(4) Uani 1 1 d . . . . .
H28A H 0.205375 0.608945 0.061603 0.039 Uiso 1 1 calc R . . . .
H28B H 0.210137 0.673222 0.181387 0.039 Uiso 1 1 calc R . . . .
C29 C 0.05517(16) 0.6975(2) 0.10164(16) 0.0368(4) Uani 1 1 d . . . . .
H29A H 0.032885 0.775186 0.144963 0.044 Uiso 1 1 calc R . . . .
H29B H 0.022928 0.618230 0.136041 0.044 Uiso 1 1 calc R . . . .
C30 C 0.00644(15) 0.71083(19) -0.01417(16) 0.0313(4) Uani 1 1 d . . . . .
H30 H 0.008560 0.621590 -0.048764 0.038 Uiso 1 1 calc R . . . .
C31 C 0.07499(14) 0.80356(18) -0.08440(14) 0.0262(3) Uani 1 1 d . . . . .
C32 C 0.18178(14) 0.85064(16) -0.05161(13) 0.0238(3) Uani 1 1 d . . . . .
C33 C 0.24013(15) 0.93411(18) -0.12101(14) 0.0290(4) Uani 1 1 d . . . . .
H33 H 0.312203 0.966723 -0.098172 0.035 Uiso 1 1 calc R . . . .
C34 C 0.19486(17) 0.9702(2) -0.22246(15) 0.0339(4) Uani 1 1 d . . . . .
H34 H 0.234879 1.028420 -0.268123 0.041 Uiso 1 1 calc R . . . .
C35 C 0.09084(17) 0.9207(2) -0.25683(15) 0.0354(4) Uani 1 1 d . . . . .
H35 H 0.059750 0.943066 -0.326992 0.042 Uiso 1 1 calc R . . . .
C36 C 0.03270(16) 0.8388(2) -0.18845(15) 0.0329(4) Uani 1 1 d . . . . .
H36 H -0.038495 0.805061 -0.212845 0.040 Uiso 1 1 calc R . . . .
C37 C 0.35951(16) 1.06150(17) 0.25816(14) 0.0299(4) Uani 1 1 d . . . . .
H37A H 0.411523 1.027447 0.315316 0.045 Uiso 1 1 calc GR . . . .
H37B H 0.289177 1.089543 0.291184 0.045 Uiso 1 1 calc GR . . . .
H37C H 0.394153 1.136868 0.221992 0.045 Uiso 1 1 calc GR . . . .
C38 C -0.11723(16) 0.7522(2) -0.01015(19) 0.0428(5) Uani 1 1 d . . . . .
H38A H -0.121951 0.842107 0.018733 0.064 Uiso 1 1 calc GR . . . .
H38B H -0.157506 0.691841 0.037508 0.064 Uiso 1 1 calc GR . . . .
H38C H -0.151566 0.749342 -0.084108 0.064 Uiso 1 1 calc GR . . . .

loop_
_atom_site_aniso_label
_atom_site_aniso_U_11
_atom_site_aniso_U_22
_atom_site_aniso_U_33
_atom_site_aniso_U_23
_atom_site_aniso_U_13
_atom_site_aniso_U_12
O1 0.0281(6) 0.0572(9) 0.0357(7) 0.0133(6) -0.0037(5) 0.0039(6)
N1 0.0271(7) 0.0338(8) 0.0225(6) 0.0060(6) 0.0022(5) 0.0018(6)
C1 0.0284(9) 0.0357(10) 0.0339(9) 0.0010(8) 0.0052(7) -0.0007(7)
C2 0.0242(8) 0.0462(11) 0.0439(11) -0.0011(9) 0.0003(8) 0.0049(8)
C3 0.0346(10) 0.0476(12) 0.0395(10) 0.0031(9) -0.0070(8) 0.0130(9)
C4 0.0358(10) 0.0372(10) 0.0279(9) 0.0075(7) 0.0011(7) 0.0087(8)
C5 0.0268(8) 0.0253(8) 0.0251(8) 0.0004(6) 0.0023(6) 0.0038(6)
C6 0.0281(8) 0.0261(8) 0.0250(8) 0.0002(6) 0.0002(6) 0.0035(7)
C7 0.0274(8) 0.0318(9) 0.0247(8) 0.0025(7) 0.0001(7) 0.0010(7)
C8 0.0256(8) 0.0275(8) 0.0233(8) 0.0029(6) 0.0022(6) 0.0023(7)
C9 0.0388(10) 0.0284(9) 0.0340(9) -0.0069(7) 0.0113(8) -0.0014(8)
C10 0.0364(9) 0.0332(9) 0.0313(9) -0.0060(8) 0.0029(7) -0.0104(8)
C11 0.0260(8) 0.0245(8) 0.0283(8) 0.0030(6) 0.0019(7) -0.0007(6)
C12 0.0254(8) 0.0227(8) 0.0227(7) 0.0034(6) -0.0021(6) 0.0041(6)
C13 0.0251(8) 0.0212(8) 0.0230(7) 0.0027(6) -0.0011(6) 0.0037(6)
C14 0.0266(8) 0.0247(8) 0.0384(9) 0.0020(7) -0.0026(7) 0.0004(7)
C15 0.0386(10) 0.0254(9) 0.0433(11) -0.0066(8) -0.0113(8) 0.0040(8)
C16 0.0445(10) 0.0324(10) 0.0303(9) -0.0075(8) -0.0024(8) 0.0126(8)
C17 0.0316(9) 0.0333(9) 0.0273(8) -0.0011(7) 0.0020(7) 0.0070(7)
C18 0.0392(10) 0.0432(11) 0.0252(9) 0.0089(8) 0.0053(8) 0.0019(8)
C19 0.0271(9) 0.0403(11) 0.0617(13) -0.0055(10) -0.0013(9) -0.0022(8)
O2 0.0284(6) 0.0480(8) 0.0330(7) -0.0060(6) 0.0046(5) 0.0137(6)
N2 0.0270(7) 0.0245(7) 0.0227(6) -0.0040(5) 0.0020(5) 0.0038(6)
C20 0.0259(8) 0.0303(9) 0.0234(8) 0.0014(7) 0.0005(6) -0.0029(7)
C21 0.0232(8) 0.0402(10) 0.0308(9) 0.0010(8) 0.0039(7) 0.0032(7)
C22 0.0314(9) 0.0387(10) 0.0292(9) -0.0031(7) 0.0058(7) 0.0101(8)
C23 0.0312(9) 0.0304(9) 0.0264(8) -0.0071(7) -0.0009(7) 0.0052(7)
C24 0.0231(8) 0.0249(8) 0.0224(8) 0.0006(6) 0.0005(6) 0.0022(6)
C25 0.0276(8) 0.0206(7) 0.0199(7) 0.0010(6) 0.0036(6) 0.0024(6)
C26 0.0268(8) 0.0290(8) 0.0206(7) 0.0025(6) 0.0025(6) 0.0051(7)
C27 0.0221(8) 0.0251(8) 0.0245(8) -0.0013(6) 0.0013(6) 0.0025(6)
C28 0.0309(9) 0.0325(9) 0.0337(9) 0.0104(8) -0.0006(7) -0.0013(7)
C29 0.0314(9) 0.0408(10) 0.0383(10) 0.0104(8) 0.0051(8) -0.0064(8)
C30 0.0244(8) 0.0318(9) 0.0378(10) -0.0021(7) 0.0026(7) -0.0027(7)
C31 0.0243(8) 0.0272(8) 0.0273(8) -0.0043(7) 0.0028(6) 0.0024(7)
C32 0.0245(8) 0.0236(8) 0.0234(8) -0.0031(6) 0.0022(6) 0.0030(6)
C33 0.0292(8) 0.0285(9) 0.0293(8) -0.0018(7) 0.0023(7) -0.0040(7)
C34 0.0424(10) 0.0329(9) 0.0269(8) 0.0043(7) 0.0077(7) 0.0012(8)
C35 0.0405(10) 0.0426(10) 0.0228(8) 0.0005(8) -0.0012(7) 0.0083(9)
C36 0.0283(8) 0.0409(10) 0.0293(9) -0.0070(8) -0.0027(7) 0.0046(7)
C37 0.0387(9) 0.0248(8) 0.0264(8) -0.0058(7) 0.0017(7) 0.0040(7)
C38 0.0241(9) 0.0536(12) 0.0511(12) 0.0058(10) 0.0065(8) -0.0005(9)

loop_
_atom_type_symbol
_atom_type_description
_atom_type_scat_dispersion_real
_atom_type_scat_dispersion_imag
_atom_type_scat_source
C C 0.0181 0.0091 'International Tables Vol C Tables 4.2.6.8 and 6.1.1.4'
H H 0.0000 0.0000 'International Tables Vol C Tables 4.2.6.8 and 6.1.1.4'
N N 0.0311 0.0180 'International Tables Vol C Tables 4.2.6.8 and 6.1.1.4'
O O 0.0492 0.0322 'International Tables Vol C Tables 4.2.6.8 and 6.1.1.4'

loop_
_geom_angle_atom_site_label_1
_geom_angle_atom_site_label_2
_geom_angle_atom_site_label_3
_geom_angle
_geom_angle_site_symmetry_1
_geom_angle_site_symmetry_3
_geom_angle_publ_flag
C6 N1 C18 125.65(15) . . ?
C7 N1 C6 111.35(14) . . ?
C7 N1 C18 122.89(15) . . ?
C2 C1 H1 121.7 . . ?
C6 C1 H1 121.7 . . ?
C6 C1 C2 116.66(17) . . ?
C1 C2 H2 119.2 . . ?
C3 C2 C1 121.67(18) . . ?
C3 C2 H2 119.2 . . ?
C2 C3 H3 119.7 . . ?
C2 C3 C4 120.51(18) . . ?
C4 C3 H3 119.7 . . ?
C3 C4 H4 120.5 . . ?
C5 C4 C3 118.90(17) . . ?
C5 C4 H4 120.5 . . ?
C4 C5 C6 119.59(16) . . ?
C4 C5 C8 130.88(16) . . ?
C6 C5 C8 109.52(14) . . ?
C1 C6 N1 127.94(16) . . ?
C1 C6 C5 122.67(16) . . ?
C5 C6 N1 109.39(15) . . ?
O1 C7 N1 124.33(16) . . ?
O1 C7 C8 127.13(16) . . ?
N1 C7 C8 108.55(14) . . ?
C5 C8 C7 101.19(13) . . ?
C5 C8 C9 110.92(14) . . ?
C5 C8 C13 113.45(14) . . ?
C9 C8 C7 110.14(14) . . ?
C13 C8 C7 109.52(13) . . ?
C13 C8 C9 111.18(14) . . ?
C8 C9 H9A 109.4 . . ?
C8 C9 H9B 109.4 . . ?
H9A C9 H9B 108.0 . . ?
C10 C9 C8 111.35(15) . . ?
C10 C9 H9A 109.4 . . ?
C10 C9 H9B 109.4 . . ?
C9 C10 H10A 109.3 . . ?
C9 C10 H10B 109.3 . . ?
C9 C10 C11 111.79(15) . . ?
H10A C10 H10B 107.9 . . ?
C11 C10 H10A 109.3 . . ?
C11 C10 H10B 109.3 . . ?
C10 C11 H11 107.1 . . ?
C10 C11 C12 112.80(14) . . ?
C10 C11 C19 109.75(16) . . ?
C12 C11 H11 107.1 . . ?
C12 C11 C19 112.60(15) . . ?
C19 C11 H11 107.1 . . ?
C13 C12 C11 122.91(15) . . ?
C13 C12 C17 117.79(15) . . ?
C17 C12 C11 119.27(15) . . ?
C12 C13 C8 121.71(14) . . ?
C12 C13 C14 119.81(15) . . ?
C14 C13 C8 118.48(15) . . ?
C13 C14 H14 119.5 . . ?
C15 C14 C13 120.91(17) . . ?
C15 C14 H14 119.5 . . ?
C14 C15 H15 120.2 . . ?
C16 C15 C14 119.63(17) . . ?
C16 C15 H15 120.2 . . ?
C15 C16 H16 120.1 . . ?
C15 C16 C17 119.72(17) . . ?
C17 C16 H16 120.1 . . ?
C12 C17 H17 119.0 . . ?
C16 C17 C12 122.07(17) . . ?
C16 C17 H17 119.0 . . ?
N1 C18 H18A 109.5 . . ?
N1 C18 H18B 109.5 . . ?
N1 C18 H18C 109.5 . . ?
H18A C18 H18B 109.5 . . ?
H18A C18 H18C 109.5 . . ?
H18B C18 H18C 109.5 . . ?
C11 C19 H19A 109.5 . . ?
C11 C19 H19B 109.5 . . ?
C11 C19 H19C 109.5 . . ?
H19A C19 H19B 109.5 . . ?
H19A C19 H19C 109.5 . . ?
H19B C19 H19C 109.5 . . ?
C25 N2 C37 124.94(14) . . ?
C26 N2 C25 111.17(14) . . ?
C26 N2 C37 123.88(14) . . ?
C21 C20 H20 121.6 . . ?
C25 C20 H20 121.6 . . ?
C25 C20 C21 116.77(16) . . ?
C20 C21 H21 119.3 . . ?
C22 C21 C20 121.46(16) . . ?
C22 C21 H21 119.3 . . ?
C21 C22 H22 119.7 . . ?
C21 C22 C23 120.55(16) . . ?
C23 C22 H22 119.7 . . ?
C22 C23 H23 120.7 . . ?
C24 C23 C22 118.66(16) . . ?
C24 C23 H23 120.7 . . ?
C23 C24 C25 119.79(15) . . ?
C23 C24 C27 130.48(15) . . ?
C25 C24 C27 109.69(14) . . ?
C20 C25 N2 127.78(15) . . ?
C20 C25 C24 122.78(15) . . ?
C24 C25 N2 109.44(14) . . ?
O2 C26 N2 124.19(16) . . ?
O2 C26 C27 127.18(16) . . ?
N2 C26 C27 108.62(13) . . ?
C24 C27 C26 101.04(13) . . ?
C24 C27 C28 110.62(14) . . ?
C24 C27 C32 113.54(13) . . ?
C28 C27 C26 109.27(13) . . ?
C32 C27 C26 110.59(13) . . ?
C32 C27 C28 111.29(14) . . ?
C27 C28 H28A 109.4 . . ?
C27 C28 H28B 109.4 . . ?
H28A C28 H28B 108.0 . . ?
C29 C28 C27 111.16(15) . . ?
C29 C28 H28A 109.4 . . ?
C29 C28 H28B 109.4 . . ?
C28 C29 H29A 109.1 . . ?
C28 C29 H29B 109.1 . . ?
C28 C29 C30 112.38(16) . . ?
H29A C29 H29B 107.9 . . ?
C30 C29 H29A 109.1 . . ?
C30 C29 H29B 109.1 . . ?
C29 C30 H30 107.4 . . ?
C29 C30 C31 112.69(15) . . ?
C29 C30 C38 109.39(16) . . ?
C31 C30 H30 107.4 . . ?
C31 C30 C38 112.18(16) . . ?
C38 C30 H30 107.4 . . ?
C32 C31 C30 122.85(15) . . ?
C36 C31 C30 119.15(16) . . ?
C36 C31 C32 117.92(16) . . ?
C31 C32 C27 121.61(15) . . ?
C33 C32 C27 118.81(15) . . ?
C33 C32 C31 119.58(15) . . ?
C32 C33 H33 119.4 . . ?
C34 C33 C32 121.23(17) . . ?
C34 C33 H33 119.4 . . ?
C33 C34 H34 120.3 . . ?
C35 C34 C33 119.50(17) . . ?
C35 C34 H34 120.3 . . ?
C34 C35 H35 120.3 . . ?
C36 C35 C34 119.48(17) . . ?
C36 C35 H35 120.3 . . ?
C31 C36 H36 118.9 . . ?
C35 C36 C31 122.24(17) . . ?
C35 C36 H36 118.9 . . ?
N2 C37 H37A 109.5 . . ?
N2 C37 H37B 109.5 . . ?
N2 C37 H37C 109.5 . . ?
H37A C37 H37B 109.5 . . ?
H37A C37 H37C 109.5 . . ?
H37B C37 H37C 109.5 . . ?
C30 C38 H38A 109.5 . . ?
C30 C38 H38B 109.5 . . ?
C30 C38 H38C 109.5 . . ?
H38A C38 H38B 109.5 . . ?
H38A C38 H38C 109.5 . . ?
H38B C38 H38C 109.5 . . ?

loop_
_geom_bond_atom_site_label_1
_geom_bond_atom_site_label_2
_geom_bond_distance
_geom_bond_site_symmetry_2
_geom_bond_publ_flag
O1 C7 1.219(2) . ?
N1 C6 1.406(2) . ?
N1 C7 1.363(2) . ?
N1 C18 1.451(2) . ?
C1 H1 0.9500 . ?
C1 C2 1.395(3) . ?
C1 C6 1.384(2) . ?
C2 H2 0.9500 . ?
C2 C3 1.379(3) . ?
C3 H3 0.9500 . ?
C3 C4 1.390(3) . ?
C4 H4 0.9500 . ?
C4 C5 1.384(2) . ?
C5 C6 1.387(2) . ?
C5 C8 1.515(2) . ?
C7 C8 1.544(2) . ?
C8 C9 1.541(2) . ?
C8 C13 1.526(2) . ?
C9 H9A 0.9900 . ?
C9 H9B 0.9900 . ?
C9 C10 1.518(3) . ?
C10 H10A 0.9900 . ?
C10 H10B 0.9900 . ?
C10 C11 1.520(2) . ?
C11 H11 1.0000 . ?
C11 C12 1.524(2) . ?
C11 C19 1.526(2) . ?
C12 C13 1.397(2) . ?
C12 C17 1.397(2) . ?
C13 C14 1.400(2) . ?
C14 H14 0.9500 . ?
C14 C15 1.383(3) . ?
C15 H15 0.9500 . ?
C15 C16 1.377(3) . ?
C16 H16 0.9500 . ?
C16 C17 1.381(3) . ?
C17 H17 0.9500 . ?
C18 H18A 0.9800 . ?
C18 H18B 0.9800 . ?
C18 H18C 0.9800 . ?
C19 H19A 0.9800 . ?
C19 H19B 0.9800 . ?
C19 H19C 0.9800 . ?
O2 C26 1.222(2) . ?
N2 C25 1.406(2) . ?
N2 C26 1.369(2) . ?
N2 C37 1.453(2) . ?
C20 H20 0.9500 . ?
C20 C21 1.392(3) . ?
C20 C25 1.380(2) . ?
C21 H21 0.9500 . ?
C21 C22 1.388(3) . ?
C22 H22 0.9500 . ?
C22 C23 1.393(3) . ?
C23 H23 0.9500 . ?
C23 C24 1.380(2) . ?
C24 C25 1.389(2) . ?
C24 C27 1.515(2) . ?
C26 C27 1.546(2) . ?
C27 C28 1.542(2) . ?
C27 C32 1.529(2) . ?
C28 H28A 0.9900 . ?
C28 H28B 0.9900 . ?
C28 C29 1.515(3) . ?
C29 H29A 0.9900 . ?
C29 H29B 0.9900 . ?
C29 C30 1.518(3) . ?
C30 H30 1.0000 . ?
C30 C31 1.525(2) . ?
C30 C38 1.527(3) . ?
C31 C32 1.400(2) . ?
C31 C36 1.398(3) . ?
C32 C33 1.397(2) . ?
C33 H33 0.9500 . ?
C33 C34 1.385(3) . ?
C34 H34 0.9500 . ?
C34 C35 1.385(3) . ?
C35 H35 0.9500 . ?
C35 C36 1.379(3) . ?
C36 H36 0.9500 . ?
C37 H37A 0.9800 . ?
C37 H37B 0.9800 . ?
C37 H37C 0.9800 . ?
C38 H38A 0.9800 . ?
C38 H38B 0.9800 . ?
C38 H38C 0.9800 . ?
